data_9013902
loop_
_publ_author_name
'Macavei, J.'
'Schulz, H.'

_publ_section_title
;
 The crystal structure of wolframite type tungstates at high pressure
 Note: P = 0.0001 GPa, in air
;
_journal_name_full 'Zeitschrift fur Kristallographie'
_journal_page_first 193
_journal_page_last 208
_journal_volume 207
_journal_year 1993
_chemical_compound_source Synthetic
_chemical_formula_structural Mg(WO4)
_chemical_formula_sum 'Mg O4 W'
_chemical_name_mineral Huanzalait
_space_group_IT_number 13
_symmetry_space_group_name_Hall '-P 2yc'
_symmetry_space_group_name_H-M 'P 1 2/c 1'
_cell_angle_alpha 90
_cell_angle_beta 90.83
_cell_angle_gamma 90
_cell_length_a 4.696
_cell_length_b 5.683
_cell_length_c 4.945
_cell_formula_units_Z 2
_cell_volume 131.955
_database_code_amcsd 0011046
_diffrn_ambient_pressure 100
_exptl_crystal_density_diffrn 6.850
_cod_original_formula_sum 'Mg W O4'
_cod_database_code 9013902

loop_
_space_group_symop_operation_xyz
x,y,z
x,-y,1/2+z
-x,y,1/2-z
-x,-y,-z

loop_
_atom_site_label
_atom_site_fract_x
_atom_site_fract_y
_atom_site_fract_z
_atom_site_U_iso_or_equiv
Mg 0.50000 0.67420 0.25000 0.00790
W 0.00000 0.18190 0.25000 0.00520
O1 0.21600 0.10700 0.93700 0.00840
O2 0.25600 0.37660 0.39700 0.00700

loop_
_cod_related_entry_id
_cod_related_entry_database
_cod_related_entry_code
1 AMCSD 0011046
